data_2006433
loop_
_publ_author_name
'Frydenvang, Karla'
'Larsen, Ingrid Kj\/oller'

_publ_section_title
;
 1-(1-Cyanocyclohexyl)-1-hydroxy-3-phenylurea
;
_journal_issue 8
_journal_name_full 'Acta Crystallographica Section C'
_journal_page_first 1091
_journal_page_last 1093
_journal_paper_doi 10.1107/S0108270197004617
_journal_volume 53
_journal_year 1997
_chemical_formula_moiety 'C14 H17 N3 O2'
_chemical_formula_sum 'C14 H17 N3 O2'
_chemical_formula_weight 259.31
_chemical_melting_point .411E-305
_chemical_name_systematic ' 1-(1-Cyanocyclohexyl)-1-hydroxy-3-phenylurea'
_space_group_IT_number 2
_symmetry_cell_setting triclinic
_symmetry_space_group_name_Hall '-P 1'
_symmetry_space_group_name_H-M 'P -1'
_audit_creation_method SHELXL
_cell_angle_alpha 95.559(5)
_cell_angle_beta 90.617(5)
_cell_angle_gamma 97.323(5)
_cell_formula_units_Z 4
_cell_length_a 10.0301(6)
_cell_length_b 11.7403(7)
_cell_length_c 11.7660(7)
_cell_measurement_reflns_used 22
_cell_measurement_temperature 295(2)
_cell_measurement_theta_max 41.85
_cell_measurement_theta_min 31.76
_cell_volume 1367.38(14)
_computing_data_reduction 'DREADD (Blessing, 1987, 1989)'
_computing_molecular_graphics 'ORTEPII (Johnson, 1976)'
_computing_structure_refinement 'SHELXL-93 (Sheldrick, 1993)'
_computing_structure_solution 'SHELXS-86 (Sheldrick, 1990)'
_diffrn_ambient_temperature 295(2)
_diffrn_measurement_device_type 'Enraf-Nonius CAD-4 diffractometer'
_diffrn_measurement_method \w/2\q
_diffrn_radiation_monochromator graphite
_diffrn_radiation_source 'fine-focus sealed tube'
_diffrn_radiation_type CuK\a
_diffrn_radiation_wavelength 1.54184
_diffrn_reflns_av_R_equivalents 0.018
_diffrn_reflns_av_sigmaI/netI 0.0449
_diffrn_reflns_limit_h_max 12
_diffrn_reflns_limit_h_min -12
_diffrn_reflns_limit_k_max 14
_diffrn_reflns_limit_k_min -14
_diffrn_reflns_limit_l_max 14
_diffrn_reflns_limit_l_min -14
_diffrn_reflns_number 12186
_diffrn_reflns_theta_max 74.90
_diffrn_reflns_theta_min 3.78
_diffrn_standards_decay_% 3.8
_diffrn_standards_interval_count 300
_diffrn_standards_interval_time 166
_diffrn_standards_number 3
_exptl_absorpt_coefficient_mu 0.701
_exptl_absorpt_correction_type none
_exptl_crystal_colour colourless
_exptl_crystal_density_diffrn 1.260
_exptl_crystal_density_method none
_exptl_crystal_description needle
_exptl_crystal_F_000 552
_exptl_crystal_size_max 0.76
_exptl_crystal_size_mid 0.10
_exptl_crystal_size_min 0.06
_refine_diff_density_max 0.148
_refine_diff_density_min -0.327
_refine_ls_extinction_method none
_refine_ls_goodness_of_fit_all 0.973
_refine_ls_goodness_of_fit_ref 1.075
_refine_ls_hydrogen_treatment constr
_refine_ls_matrix_type full
_refine_ls_number_parameters 345
_refine_ls_number_reflns 5644
_refine_ls_number_restraints 0
_refine_ls_restrained_S_all 0.973
_refine_ls_restrained_S_obs 1.075
_refine_ls_R_factor_all 0.0703
_refine_ls_R_factor_gt 0.040
_refine_ls_shift/esd_max 0.002
_refine_ls_shift/esd_mean 0.000
_refine_ls_structure_factor_coef Fsqd
_refine_ls_weighting_details 'calc w = 1/[\s^2^(Fo^2^)+(0.0727P)^2^] where P=(Fo^2^+2Fc^2^)/3'
_refine_ls_weighting_scheme sigma
_refine_ls_wR_factor_all 0.1171
_refine_ls_wR_factor_ref 0.1048
_reflns_number_gt 3818
_reflns_number_total 5644
_reflns_threshold_expression I>2\s(I)
_cod_data_source_file sk1102.cif
_cod_data_source_block zinn
_cod_original_cell_volume 1367.40(10)
_cod_database_code 2006433

loop_
_symmetry_equiv_pos_as_xyz
'x, y, z'
'-x, -y, -z'

loop_
_atom_site_label
_atom_site_fract_x
_atom_site_fract_y
_atom_site_fract_z
_atom_site_U_iso_or_equiv
_atom_site_adp_type
_atom_site_calc_flag
_atom_site_refinement_flags
_atom_site_occupancy
_atom_site_disorder_group
_atom_site_type_symbol
C1A .18710(10) .18420(10) .77220(10) .0369(3) Uani d . 1 . C
C2A .2238(2) .26040(10) .88400(10) .0470(3) Uani d . 1 . C
H2A1 .1457(2) .25860(10) .93200(10) .056 Uiso calc R 1 . H
H2A2 .2939(2) .22950(10) .92430(10) .056 Uiso calc R 1 . H
C3A .2723(2) .3848(2) .8635(2) .0602(4) Uani d . 1 . C
H3A1 .3572(2) .3880(2) .8245(2) .072 Uiso calc R 1 . H
H3A2 .2875(2) .4312(2) .9364(2) .072 Uiso calc R 1 . H
C4A .1706(2) .4350(2) .7923(2) .0656(5) Uani d . 1 . C
H4A1 .0893(2) .4406(2) .8352(2) .079 Uiso calc R 1 . H
H4A2 .2073(2) .5122(2) .7764(2) .079 Uiso calc R 1 . H
C5A .1365(2) .3606(2) .6807(2) .0586(4) Uani d . 1 . C
H5A1 .2159(2) .3616(2) .6343(2) .070 Uiso calc R 1 . H
H5A2 .0682(2) .3924(2) .6390(2) .070 Uiso calc R 1 . H
C6A .08540(10) .23690(10) .70080(10) .0490(3) Uani d . 1 . C
H6A1 .06900(10) .19080(10) .62780(10) .059 Uiso calc R 1 . H
H6A2 .00080(10) .23500(10) .74020(10) .059 Uiso calc R 1 . H
C7A .30790(10) .17780(10) .70260(10) .0433(3) Uani d . 1 . C
N2A .39950(10) .1837(2) .64590(10) .0656(4) Uani d . 1 . N
N1A .13100(10) .06460(10) .79150(10) .0398(3) Uani d . 1 . N
O1A .00068(9) .06230(10) .83680(10) .0488(3) Uani d . 1 . O
H1A -.05540(10) .035(2) .7869(5) .073 Uiso calc R 1 . H
C8A .21120(10) .00010(10) .85060(10) .0383(3) Uani d . 1 . C
O2A .33480(9) .01580(10) .84145(9) .0498(3) Uani d . 1 . O
N3A .14500(10) -.08010(10) .90940(10) .0449(3) Uani d . 1 . N
H3A .05870(10) -.08510(10) .90860(10) .054 Uiso calc R 1 . H
C9A .20440(10) -.15760(10) .97290(10) .0410(3) Uani d . 1 . C
C10A .3207(2) -.1234(2) 1.03860(10) .0517(4) Uani d . 1 . C
H10A .3651(2) -.0489(2) 1.03850(10) .062 Uiso calc R 1 . H
C11A .3702(2) -.2003(2) 1.1043(2) .0667(5) Uani d . 1 . C
H11A .4485(2) -.1775(2) 1.1480(2) .080 Uiso calc R 1 . H
C12A .3048(2) -.3107(2) 1.1059(2) .0700(5) Uani d . 1 . C
H12A .3386(2) -.3619(2) 1.1507(2) .084 Uiso calc R 1 . H
C13A .1891(2) -.3447(2) 1.0406(2) .0647(5) Uani d . 1 . C
H13A .1446(2) -.4192(2) 1.0414(2) .078 Uiso calc R 1 . H
C14A .1390(2) -.26850(10) .9740(2) .0530(4) Uani d . 1 . C
H14A .0611(2) -.29190(10) .9298(2) .064 Uiso calc R 1 . H
C1B -.36950(10) -.18550(10) .72550(10) .0375(3) Uani d . 1 . C
C6B -.48600(10) -.23770(10) .79590(10) .0491(4) Uani d . 1 . C
H6B1 -.48670(10) -.19220(10) .86920(10) .059 Uiso calc R 1 . H
H6B2 -.57060(10) -.23450(10) .75630(10) .059 Uiso calc R 1 . H
C5B -.4739(2) -.3623(2) .8151(2) .0605(4) Uani d . 1 . C
H5B1 -.3931(2) -.3651(2) .8603(2) .073 Uiso calc R 1 . H
H5B2 -.5505(2) -.3932(2) .8573(2) .073 Uiso calc R 1 . H
C4B -.4681(2) -.4356(2) .7026(2) .0726(5) Uani d . 1 . C
H4B1 -.5521(2) -.4382(2) .6602(2) .087 Uiso calc R 1 . H
H4B2 -.4568(2) -.5137(2) .7170(2) .087 Uiso calc R 1 . H
C3B -.3526(2) -.3872(2) .6316(2) .0721(5) Uani d . 1 . C
H3B1 -.3552(2) -.4326(2) .5580(2) .087 Uiso calc R 1 . H
H3B2 -.2680(2) -.3935(2) .6698(2) .087 Uiso calc R 1 . H
C2B -.3592(2) -.26170(10) .61330(10) .0520(4) Uani d . 1 . C
H2B1 -.4366(2) -.25710(10) .56470(10) .062 Uiso calc R 1 . H
H2B2 -.2793(2) -.23230(10) .57420(10) .062 Uiso calc R 1 . H
C7B -.24550(10) -.17990(10) .79620(10) .0454(3) Uani d . 1 . C
N2B -.15580(10) -.1852(2) .85400(10) .0721(5) Uani d . 1 . N
N1B -.38890(10) -.06580(10) .70670(10) .0408(3) Uani d . 1 . N
O1B -.51890(9) -.06170(10) .66110(10) .0509(3) Uani d . 1 . O
H1B -.5664(6) -.037(2) .7116(5) .076 Uiso calc R 1 . H
C8B -.28950(10) -.00070(10) .64900(10) .0389(3) Uani d . 1 . C
O2B -.17114(9) -.01840(10) .65787(9) .0494(3) Uani d . 1 . O
N3B -.33100(10) .08160(10) .59220(10) .0458(3) Uani d . 1 . N
H3B -.41540(10) .08850(10) .59300(10) .055 Uiso calc R 1 . H
C9B -.24640(10) .15910(10) .53030(10) .0411(3) Uani d . 1 . C
C10B -.1482(2) .12130(10) .46000(10) .0490(3) Uani d . 1 . C
H10B -.1333(2) .04440(10) .45520(10) .059 Uiso calc R 1 . H
C11B -.0723(2) .1979(2) .3970(2) .0578(4) Uani d . 1 . C
H11B -.0061(2) .1722(2) .3499(2) .069 Uiso calc R 1 . H
C12B -.0935(2) .3116(2) .4031(2) .0642(5) Uani d . 1 . C
H12B -.0426(2) .3627(2) .3599(2) .077 Uiso calc R 1 . H
C13B -.1905(2) .3492(2) .4735(2) .0702(5) Uani d . 1 . C
H13B -.2046(2) .4263(2) .4787(2) .084 Uiso calc R 1 . H
C14B -.2677(2) .2729(2) .5369(2) .0586(4) Uani d . 1 . C
H14B -.3338(2) .2988(2) .5839(2) .070 Uiso calc R 1 . H

loop_
_atom_site_aniso_label
_atom_site_aniso_U_11
_atom_site_aniso_U_22
_atom_site_aniso_U_33
_atom_site_aniso_U_12
_atom_site_aniso_U_13
_atom_site_aniso_U_23
C1A .0260(6) .0448(7) .0408(7) .0036(5) .0011(5) .0108(5)
C2A .0480(8) .0503(8) .0423(7) .0027(6) .0008(6) .0081(6)
C3A .0670(10) .0488(9) .0620(10) -.0024(7) -.0083(8) .0041(8)
C4A .0690(10) .0470(9) .0830(10) .0086(8) .0013(9) .0140(9)
C5A .0525(9) .0610(10) .0680(10) .0116(7) -.0044(7) .0252(8)
C6A .0369(7) .0541(9) .0578(9) .0082(6) -.0097(6) .0121(7)
C7A .0349(7) .0563(8) .0419(7) .0082(6) .0026(5) .0180(6)
N2A .0475(8) .0970(10) .0640(8) .0259(7) .0207(6) .0417(8)
N1A .0217(5) .0461(6) .0526(6) .0040(4) .0045(4) .0102(5)
O1A .0222(4) .0579(6) .0678(7) .0050(4) .0075(4) .0141(5)
C8A .0272(6) .0456(7) .0424(7) .0045(5) .0039(5) .0068(6)
O2A .0258(4) .0637(7) .0639(6) .0066(4) .0068(4) .0254(5)
N3A .0269(5) .0544(7) .0557(7) .0039(5) .0049(5) .0187(6)
C9A .0342(6) .0489(8) .0419(7) .0082(5) .0076(5) .0096(6)
C10A .0479(8) .0593(9) .0469(8) .0003(6) -.0040(6) .0094(7)
C11A .0570(10) .0890(10) .0570(10) .0119(9) -.0115(8) .0190(9)
C12A .0720(10) .0790(10) .0680(10) .0280(10) -.0004(9) .0290(10)
C13A .0670(10) .0510(9) .0800(10) .0118(8) .0076(9) .0192(9)
C14A .0426(8) .0526(9) .0640(10) .0052(6) .0014(7) .0109(7)
C1B .0274(6) .0476(7) .0387(6) .0045(5) .0031(5) .0100(5)
C6B .0348(7) .0559(9) .0557(8) -.0017(6) .0120(6) .0100(7)
C5B .0527(9) .0630(10) .0660(10) -.0050(7) .0073(7) .0244(8)
C4B .0830(10) .0490(10) .0850(10) -.0006(9) .0060(10) .0118(9)
C3B .0900(10) .0580(10) .0710(10) .0190(10) .0190(10) .0027(9)
C2B .0577(9) .0567(9) .0427(8) .0097(7) .0071(6) .0072(7)
C7B .0331(7) .0590(9) .0462(8) .0013(6) .0033(6) .0224(6)
N2B .0403(7) .1080(10) .0720(10) -.0064(7) -.0101(6) .0512(9)
N1B .0216(5) .0500(7) .0521(6) .0056(4) .0011(4) .0110(5)
O1B .0225(4) .0647(7) .0677(7) .0083(4) -.0015(4) .0153(5)
C8B .0265(6) .0481(7) .0429(7) .0037(5) .0000(5) .0097(6)
O2B .0246(4) .0641(7) .0641(6) .0078(4) .0031(4) .0265(5)
N3B .0285(5) .0575(7) .0557(7) .0102(5) .0031(5) .0203(6)
C9B .0314(6) .0499(8) .0433(7) .0053(5) -.0020(5) .0117(6)
C10B .0497(8) .0514(8) .0477(8) .0115(6) .0078(6) .0074(6)
C11B .0524(9) .0710(10) .0532(9) .0130(8) .0149(7) .0145(8)
C12B .0550(10) .0690(10) .0740(10) .0058(8) .0133(8) .0305(9)
C13B .0680(10) .0530(10) .0970(10) .0178(8) .0190(10) .0280(10)
C14B .0496(9) .0590(10) .0730(10) .0201(7) .0155(8) .0183(8)

loop_
_atom_type_symbol
_atom_type_description
_atom_type_scat_dispersion_real
_atom_type_scat_dispersion_imag
_atom_type_scat_source
C C 0.0181 0.0091 'International Tables Vol C Tables 4.2.6.8 and 6.1.1.4'
H H 0.0000 0.0000 'International Tables Vol C Tables 4.2.6.8 and 6.1.1.4'
N N 0.0311 0.0180 'International Tables Vol C Tables 4.2.6.8 and 6.1.1.4'
O O 0.0492 0.0322 'International Tables Vol C Tables 4.2.6.8 and 6.1.1.4'

loop_
_geom_angle_atom_site_label_1
_geom_angle_atom_site_label_2
_geom_angle_atom_site_label_3
_geom_angle
_geom_angle_publ_flag
C7A C1A N1A 107.80(10) yes
C7A C1A C2A 109.80(10) yes
N1A C1A C2A 112.50(10) yes
C7A C1A C6A 106.70(10) yes
N1A C1A C6A 109.30(10) yes
C2A C1A C6A 110.60(10) n
C3A C2A C1A 112.10(10) n
C2A C3A C4A 111.60(10) n
C5A C4A C3A 111.2(2) n
C4A C5A C6A 111.50(10) n
C5A C6A C1A 111.50(10) n
N2A C7A C1A 173.1(2) yes
C8A N1A O1A 112.00(10) yes
C8A N1A C1A 118.00(10) yes
O1A N1A C1A 110.60(10) yes
O2A C8A N3A 124.70(10) yes
O2A C8A N1A 119.70(10) yes
N3A C8A N1A 115.60(10) yes
C8A N3A C9A 125.70(10) yes
C14A C9A C10A 119.70(10) yes
C14A C9A N3A 118.30(10) yes
C10A C9A N3A 122.00(10) yes
C11A C10A C9A 119.7(2) n
C12A C11A C10A 120.7(2) n
C11A C12A C13A 119.7(2) n
C12A C13A C14A 120.1(2) n
C13A C14A C9A 120.1(2) n
C7B C1B N1B 107.60(10) yes
C7B C1B C2B 110.40(10) yes
N1B C1B C2B 112.50(10) yes
C7B C1B C6B 106.70(10) yes
N1B C1B C6B 109.20(10) yes
C6B C1B C2B 110.20(10) n
C5B C6B C1B 111.70(10) n
C4B C5B C6B 110.9(2) n
C3B C4B C5B 111.1(2) n
C4B C3B C2B 111.9(2) n
C3B C2B C1B 112.70(10) n
N2B C7B C1B 173.4(2) yes
C8B N1B O1B 112.00(10) yes
C8B N1B C1B 118.20(10) yes
O1B N1B C1B 110.90(10) yes
O2B C8B N3B 124.70(10) yes
O2B C8B N1B 119.40(10) yes
N3B C8B N1B 115.80(10) yes
C8B N3B C9B 124.90(10) yes
C14B C9B C10B 119.70(10) n
C14B C9B N3B 118.80(10) yes
C10B C9B N3B 121.50(10) yes
C11B C10B C9B 119.9(2) n
C12B C11B C10B 120.7(2) n
C13B C12B C11B 119.4(2) n
C12B C13B C14B 120.4(2) n
C9B C14B C13B 120.0(2) n

loop_
_geom_bond_atom_site_label_1
_geom_bond_atom_site_label_2
_geom_bond_site_symmetry_2
_geom_bond_distance
_geom_bond_publ_flag
C1A C7A . 1.476(2) yes
C1A N1A . 1.484(2) yes
C1A C2A . 1.530(2) n
C1A C6A . 1.540(2) n
C2A C3A . 1.523(2) n
C3A C4A . 1.524(3) n
C4A C5A . 1.516(3) n
C5A C6A . 1.520(2) n
C7A N2A . 1.140(2) yes
N1A C8A . 1.397(2) yes
N1A O1A . 1.4150(10) yes
C8A O2A . 1.237(2) yes
C8A N3A . 1.335(2) yes
N3A C9A . 1.414(2) yes
C9A C14A . 1.383(2) yes
C9A C10A . 1.386(2) n
C10A C11A . 1.379(2) n
C11A C12A . 1.377(3) n
C12A C13A . 1.379(3) n
C13A C14A . 1.382(2) n
C1B C7B . 1.479(2) yes
C1B N1B . 1.480(2) yes
C1B C2B . 1.533(2) n
C1B C6B . 1.539(2) n
C6B C5B . 1.521(2) n
C5B C4B . 1.513(3) n
C4B C3B . 1.519(3) n
C3B C2B . 1.519(3) n
C7B N2B . 1.135(2) yes
N1B C8B . 1.400(2) yes
N1B O1B . 1.4130(10) yes
C8B O2B . 1.236(2) yes
C8B N3B . 1.333(2) yes
N3B C9B . 1.422(2) yes
C9B C14B . 1.376(2) yes
C9B C10B . 1.381(2) n
C10B C11B . 1.380(2) n
C11B C12B . 1.374(3) n
C12B C13B . 1.373(3) n
C13B C14B . 1.386(2) n

loop_
_geom_hbond_atom_site_label_D
_geom_hbond_atom_site_label_H
_geom_hbond_atom_site_label_A
_geom_hbond_site_symmetry_A
_geom_hbond_distance_DH
_geom_hbond_distance_HA
_geom_hbond_distance_DA
_geom_hbond_angle_DHA
_geom_hbond_publ_flag
O1A H1A O2B 1_555 0.82 1.91 2.723(2) 173 yes
O1B H1B O2A 1_455 0.82 1.93 2.742(2) 174 yes
N3A H3A N2B 1_555 0.86 2.37 3.146(2) 151 yes
N3B H3B N2A 1_455 0.86 2.35 3.139(2) 154 yes

loop_
_geom_torsion_atom_site_label_1
_geom_torsion_atom_site_label_2
_geom_torsion_atom_site_label_3
_geom_torsion_atom_site_label_4
_geom_torsion
_geom_torsion_publ_flag
C1A C2A C3A C4A 54.4(2) yes
C2A C3A C4A C5A -55.1(2) yes
C3A C4A C5A C6A 56.0(2) yes
C4A C5A C6A C1A -56.0(2) yes
C5A C6A C1A C2A 54.4(2) yes
C6A C1A C2A C3A -53.7(2) yes
C1A N1A C8A O2A -32.0(2) yes
O1A N1A C8A O2A -162.10(10) yes
O2A C8A N3A C9A 1.8(2) yes
C8A N3A C9A C10A 40.2(2) yes
C1B C2B C3B C4B 53.3(2) yes
C2B C3B C4B C5B -55.0(2) yes
C3B C4B C5B C6B 56.9(2) yes
C4B C5B C6B C1B -57.1(2) yes
C5B C6B C1B C2B 54.2(2) yes
C6B C1B C2B C3B -52.4(2) yes
C1B N1B C8B O2B -30.8(2) yes
O1B N1B C8B O2B -161.50(10) yes
O2B C8B N3B C9B 2.1(2) yes
C8B N3B C9B C10B 43.8(2) yes
C7A C1A N1A O1A -167.80(10) no
C7B C1B N1B O1B -167.50(10) no
C2A C1A N1A O1A 71.00(10) no
C2B C1B N1B O1B 70.70(10) no
N1A C8A N3A C9A 178.20(10) no
N1B C8B N3B C9B 178.50(10) no
C3A C2A C1A C7A 63.8(2) no
C3B C2B C1B C7B 65.2(2) no
C3A C2A C1A N1A -176.10(10) no
C3B C2B C1B N1B -174.60(10) no

loop_
_cod_related_entry_id
_cod_related_entry_database
_cod_related_entry_code
1 ChemSpider 235627
